data_7151728
loop_
_publ_author_name
'Yu, Jipan'
'Miao, Zhiwei'
'Chen, Ruyu'

_publ_section_title
;
 Highly efficient asymmetric vinylogous Mannich reaction induced by
 O-pivaloylated d-galactosylamine as the chiral auxiliary.
;
_journal_issue 6
_journal_name_full 'Organic &amp; biomolecular chemistry'
_journal_page_first 1756
_journal_page_last 1762
_journal_paper_doi 10.1039/C0OB01048K
_journal_volume 9
_journal_year 2011
_chemical_formula_sum 'C37 H52 Cl N O11'
_chemical_formula_weight 722.25
_chemical_name_systematic
;
?
;
_space_group_IT_number 4
_symmetry_cell_setting monoclinic
_symmetry_space_group_name_Hall 'P 2yb'
_symmetry_space_group_name_H-M 'P 1 21 1'
_atom_sites_solution_hydrogens geom
_atom_sites_solution_primary direct
_atom_sites_solution_secondary difmap
_audit_creation_method SHELXL-97
_cell_angle_alpha 90.00
_cell_angle_beta 97.60(3)
_cell_angle_gamma 90.00
_cell_formula_units_Z 2
_cell_length_a 9.772(2)
_cell_length_b 17.250(4)
_cell_length_c 11.937(2)
_cell_measurement_reflns_used 5456
_cell_measurement_temperature 113(2)
_cell_measurement_theta_max 27.108
_cell_measurement_theta_min 20.87
_cell_volume 1994.5(7)
_computing_cell_refinement crystalclear
_computing_data_collection 'crystalclear(Rigaku/MSC Inc., 2005)'
_computing_data_reduction crystalclear
_computing_molecular_graphics 'Bruker SHELXTL'
_computing_publication_material 'Bruker SHELXTL'
_computing_structure_refinement 'SHELXL-97 (Sheldrick, 1997)'
_computing_structure_solution 'SHELXS-97 (Sheldrick, 1990)'
_diffrn_ambient_temperature 113(2)
_diffrn_detector_area_resol_mean 7.31
_diffrn_measured_fraction_theta_full 0.997
_diffrn_measured_fraction_theta_max 0.997
_diffrn_measurement_device_type 'rigaku saturn CCD area detector'
_diffrn_measurement_method '\w and \f scans'
_diffrn_radiation_monochromator confocal
_diffrn_radiation_source 'rotating anode'
_diffrn_radiation_type MoK\a
_diffrn_radiation_wavelength 0.71073
_diffrn_reflns_av_R_equivalents 0.0375
_diffrn_reflns_av_sigmaI/netI 0.0606
_diffrn_reflns_limit_h_max 8
_diffrn_reflns_limit_h_min -11
_diffrn_reflns_limit_k_max 20
_diffrn_reflns_limit_k_min -19
_diffrn_reflns_limit_l_max 14
_diffrn_reflns_limit_l_min -14
_diffrn_reflns_number 13901
_diffrn_reflns_theta_full 25.02
_diffrn_reflns_theta_max 25.02
_diffrn_reflns_theta_min 2.09
_diffrn_standards_decay_% 0
_diffrn_standards_interval_count 0
_diffrn_standards_interval_time 0
_diffrn_standards_number 0
_exptl_absorpt_coefficient_mu 0.152
_exptl_absorpt_correction_T_max 0.9820
_exptl_absorpt_correction_T_min 0.9703
_exptl_absorpt_correction_type multi-scan
_exptl_absorpt_process_details crystalclear
_exptl_crystal_density_diffrn 1.203
_exptl_crystal_density_method 'not measured'
_exptl_crystal_F_000 772
_exptl_crystal_size_max 0.20
_exptl_crystal_size_mid 0.18
_exptl_crystal_size_min 0.12
_refine_diff_density_max 0.325
_refine_diff_density_min -0.284
_refine_diff_density_rms 0.052
_refine_ls_abs_structure_details 'Flack H D (1983), Acta Cryst. A39, 876-881'
_refine_ls_abs_structure_Flack -0.09(8)
_refine_ls_extinction_coef 0.048(3)
_refine_ls_extinction_expression Fc^*^=kFc[1+0.001xFc^2^\l^3^/sin(2\q)]^-1/4^
_refine_ls_extinction_method SHELXL
_refine_ls_goodness_of_fit_ref 1.017
_refine_ls_hydrogen_treatment constr
_refine_ls_matrix_type full
_refine_ls_number_parameters 574
_refine_ls_number_reflns 6811
_refine_ls_number_restraints 259
_refine_ls_restrained_S_all 1.035
_refine_ls_R_factor_all 0.0655
_refine_ls_R_factor_gt 0.0534
_refine_ls_shift/su_max 0.003
_refine_ls_shift/su_mean 0.000
_refine_ls_structure_factor_coef Fsqd
_refine_ls_weighting_details 'calc w=1/[\s^2^(Fo^2^)+(0.0819P)^2^+0.0000P] where P=(Fo^2^+2Fc^2^)/3'
_refine_ls_weighting_scheme calc
_refine_ls_wR_factor_gt 0.1276
_refine_ls_wR_factor_ref 0.1373
_reflns_number_gt 5517
_reflns_number_total 6811
_reflns_threshold_expression >2sigma(I)
_cod_data_source_file C0OB01048K.TXT
_cod_data_source_block shelxl
_cod_depositor_comments
;
The following automatic conversions were performed:
'_symmetry_cell_setting' value 'Monoclinic' changed to 'monoclinic'
according to '/home/saulius/struct/CIF-dictionaries/cif_core.dic'
dictionary named 'cif_core.dic' version 2.4.1 from
2010-06-29.

'_exptl_absorpt_correction_type' value 'MULTI-SCAN' changed
to 'multi-scan' according to
'/home/saulius/struct/CIF-dictionaries/cif_core.dic' dictionary named
'cif_core.dic' version 2.4.1 from
2010-06-29.

'_refine_ls_hydrogen_treatment' value 'CONSTR' changed to
'constr' according to '/home/saulius/struct/CIF-dictionaries/cif_core.dic'
dictionary named 'cif_core.dic' version 2.4.1 from 2010-06-29.

Automatic conversion script
Id: cif_fix_enum 1555 2011-01-17 13:19:09Z saulius 
;
_cod_original_cell_volume 1994.6(7)
_cod_original_sg_symbol_H-M P2(1)
_cod_database_code 7151728

loop_
_symmetry_equiv_pos_as_xyz
'x, y, z'
'-x, y+1/2, -z'

loop_
_atom_site_label
_atom_site_type_symbol
_atom_site_fract_x
_atom_site_fract_y
_atom_site_fract_z
_atom_site_U_iso_or_equiv
_atom_site_adp_type
_atom_site_occupancy
_atom_site_symmetry_multiplicity
_atom_site_calc_flag
_atom_site_refinement_flags
_atom_site_disorder_assembly
_atom_site_disorder_group
Cl1 Cl 1.12690(12) 0.64764(6) 1.23141(10) 0.0790(4) Uani 1 1 d . . .
O1 O 0.55396(19) 0.64675(12) 1.00989(17) 0.0323(5) Uani 1 1 d . . .
O2 O 0.5812(2) 0.57776(14) 1.23024(19) 0.0470(6) Uani 1 1 d . . .
O3 O 0.7988(3) 0.54433(19) 1.2902(2) 0.0658(8) Uani 1 1 d . . .
O4 O 0.5695(2) 0.50522(11) 0.89083(17) 0.0302(5) Uani 1 1 d . . .
O5 O 0.5057(3) 0.38050(13) 0.8909(2) 0.0496(6) Uani 1 1 d . . .
O6 O 0.33738(19) 0.53321(12) 0.73964(17) 0.0328(5) Uani 1 1 d . A .
O7 O 0.1064(4) 0.5491(5) 0.7242(5) 0.073(3) Uani 0.643(14) 1 d PU A 1
O7' O 0.1382(12) 0.4862(10) 0.7664(10) 0.085(5) Uani 0.357(14) 1 d PU A 2
O8 O 0.3297(2) 0.69746(12) 0.75106(19) 0.0321(5) Uani 1 1 d . . .
O9 O 0.4918(2) 0.73877(13) 0.64665(19) 0.0369(5) Uani 1 1 d . . .
O10 O 0.6974(2) 0.90212(12) 0.89997(19) 0.0374(5) Uani 1 1 d . . .
O11 O 0.8399(3) 0.99724(15) 0.9691(3) 0.0593(7) Uani 1 1 d . . .
N1 N 0.5388(2) 0.76678(13) 0.9137(2) 0.0326(6) Uani 1 1 d . . .
H1 H 0.5005 0.8118 0.9250 0.039 Uiso 1 1 calc R . .
C1 C 0.4833(3) 0.57818(17) 1.0375(3) 0.0320(7) Uani 1 1 d . . .
H1A H 0.3980 0.5929 1.0705 0.038 Uiso 1 1 calc R . .
C2 C 0.4443(3) 0.52828(18) 0.9339(3) 0.0294(7) Uani 1 1 d . . .
H2A H 0.3920 0.4815 0.9537 0.035 Uiso 1 1 calc R . .
C3 C 0.3571(3) 0.57589(17) 0.8447(2) 0.0290(6) Uani 1 1 d . . .
H3A H 0.2656 0.5875 0.8697 0.035 Uiso 1 1 calc R . .
C4 C 0.4300(3) 0.65119(16) 0.8215(2) 0.0286(6) Uani 1 1 d . . .
H4A H 0.5131 0.6410 0.7831 0.034 Uiso 1 1 calc R . .
C5 C 0.4687(3) 0.69594(17) 0.9320(3) 0.0302(7) Uani 1 1 d . . .
H5A H 0.3823 0.7085 0.9648 0.036 Uiso 1 1 calc R . .
C6 C 0.5823(4) 0.5362(2) 1.1264(3) 0.0396(8) Uani 1 1 d . . .
H6A H 0.5518 0.4820 1.1349 0.047 Uiso 1 1 calc R . .
H6B H 0.6765 0.5355 1.1045 0.047 Uiso 1 1 calc R . .
C7 C 0.6969(3) 0.58032(19) 1.3040(3) 0.0391(8) Uani 1 1 d . B .
C8 C 0.6770(3) 0.6289(2) 1.4058(3) 0.0466(9) Uani 1 1 d D . .
C9 C 0.8114(12) 0.6231(11) 1.4905(12) 0.067(4) Uani 0.47(2) 1 d PDU B 3
H9A H 0.8439 0.5693 1.4945 0.100 Uiso 0.47(2) 1 calc PR B 3
H9B H 0.7929 0.6398 1.5655 0.100 Uiso 0.47(2) 1 calc PR B 3
H9C H 0.8824 0.6565 1.4651 0.100 Uiso 0.47(2) 1 calc PR B 3
C10 C 0.5670(16) 0.5880(10) 1.4650(14) 0.046(3) Uani 0.47(2) 1 d PDU B 3
H10A H 0.6047 0.5394 1.4985 0.068 Uiso 0.47(2) 1 calc PR B 3
H10B H 0.4860 0.5768 1.4097 0.068 Uiso 0.47(2) 1 calc PR B 3
H10C H 0.5400 0.6216 1.5245 0.068 Uiso 0.47(2) 1 calc PR B 3
C11 C 0.642(2) 0.7118(6) 1.3790(17) 0.072(4) Uani 0.47(2) 1 d PDU B 3
H11A H 0.7274 0.7423 1.3840 0.108 Uiso 0.47(2) 1 calc PR B 3
H11B H 0.5838 0.7319 1.4330 0.108 Uiso 0.47(2) 1 calc PR B 3
H11C H 0.5926 0.7155 1.3023 0.108 Uiso 0.47(2) 1 calc PR B 3
C9' C 0.8149(12) 0.6607(12) 1.4639(13) 0.085(4) Uani 0.53(2) 1 d PDU B 4
H9'A H 0.8765 0.6175 1.4889 0.127 Uiso 0.53(2) 1 calc PR B 4
H9'B H 0.7987 0.6921 1.5293 0.127 Uiso 0.53(2) 1 calc PR B 4
H9'C H 0.8576 0.6930 1.4104 0.127 Uiso 0.53(2) 1 calc PR B 4
C10' C 0.6048(19) 0.5803(11) 1.4861(15) 0.069(5) Uani 0.53(2) 1 d PDU B 4
H10D H 0.6629 0.5357 1.5119 0.103 Uiso 0.53(2) 1 calc PR B 4
H10E H 0.5163 0.5619 1.4470 0.103 Uiso 0.53(2) 1 calc PR B 4
H10F H 0.5886 0.6118 1.5514 0.103 Uiso 0.53(2) 1 calc PR B 4
C11' C 0.5880(17) 0.7002(6) 1.3661(10) 0.058(3) Uani 0.53(2) 1 d PDU B 4
H11D H 0.5097 0.6838 1.3114 0.087 Uiso 0.53(2) 1 calc PR B 4
H11E H 0.6441 0.7376 1.3305 0.087 Uiso 0.53(2) 1 calc PR B 4
H11F H 0.5537 0.7244 1.4313 0.087 Uiso 0.53(2) 1 calc PR B 4
C12 C 0.5893(3) 0.42941(17) 0.8753(3) 0.0304(7) Uani 1 1 d . C .
C13 C 0.7299(3) 0.41374(19) 0.8393(3) 0.0417(8) Uani 1 1 d D . .
C14 C 0.8423(8) 0.4254(8) 0.9394(7) 0.064(3) Uani 0.62(2) 1 d PDU C 5
H14A H 0.8858 0.4761 0.9332 0.096 Uiso 0.62(2) 1 calc PR C 5
H14B H 0.9120 0.3845 0.9393 0.096 Uiso 0.62(2) 1 calc PR C 5
H14C H 0.8013 0.4230 1.0099 0.096 Uiso 0.62(2) 1 calc PR C 5
C15 C 0.7230(17) 0.3307(5) 0.7933(11) 0.053(3) Uani 0.62(2) 1 d PDU C 5
H15A H 0.6765 0.3307 0.7154 0.080 Uiso 0.62(2) 1 calc PR C 5
H15B H 0.6714 0.2981 0.8403 0.080 Uiso 0.62(2) 1 calc PR C 5
H15C H 0.8168 0.3102 0.7948 0.080 Uiso 0.62(2) 1 calc PR C 5
C16 C 0.7549(9) 0.4720(4) 0.7463(7) 0.042(2) Uani 0.62(2) 1 d PDU C 5
H16A H 0.6743 0.4729 0.6880 0.063 Uiso 0.62(2) 1 calc PR C 5
H16B H 0.8367 0.4564 0.7125 0.063 Uiso 0.62(2) 1 calc PR C 5
H16C H 0.7696 0.5238 0.7795 0.063 Uiso 0.62(2) 1 calc PR C 5
C14' C 0.8119(17) 0.3852(12) 0.9536(9) 0.062(4) Uani 0.38(2) 1 d PDU C 6
H14D H 0.7573 0.3462 0.9877 0.093 Uiso 0.38(2) 1 calc PR C 6
H14E H 0.8300 0.4292 1.0053 0.093 Uiso 0.38(2) 1 calc PR C 6
H14F H 0.8998 0.3623 0.9393 0.093 Uiso 0.38(2) 1 calc PR C 6
C15' C 0.732(3) 0.3430(9) 0.7629(16) 0.052(5) Uani 0.38(2) 1 d PDU C 6
H15D H 0.6824 0.3550 0.6880 0.078 Uiso 0.38(2) 1 calc PR C 6
H15E H 0.6861 0.2995 0.7957 0.078 Uiso 0.38(2) 1 calc PR C 6
H15F H 0.8273 0.3290 0.7560 0.078 Uiso 0.38(2) 1 calc PR C 6
C16' C 0.799(2) 0.4819(8) 0.792(2) 0.081(5) Uani 0.38(2) 1 d PDU C 6
H16D H 0.7440 0.4985 0.7212 0.122 Uiso 0.38(2) 1 calc PR C 6
H16E H 0.8914 0.4670 0.7771 0.122 Uiso 0.38(2) 1 calc PR C 6
H16F H 0.8054 0.5246 0.8464 0.122 Uiso 0.38(2) 1 calc PR C 6
C17 C 0.2117(4) 0.5122(3) 0.6953(4) 0.0642(13) Uani 1 1 d . . .
C18 C 0.2094(4) 0.4668(2) 0.5874(3) 0.0514(10) Uani 1 1 d D A .
C19 C 0.3435(5) 0.4209(3) 0.5806(4) 0.0547(13) Uani 0.840(6) 1 d PDU A 7
H19A H 0.4119 0.4549 0.5526 0.082 Uiso 0.840(6) 1 calc PR A 7
H19B H 0.3239 0.3770 0.5289 0.082 Uiso 0.840(6) 1 calc PR A 7
H19C H 0.3800 0.4017 0.6559 0.082 Uiso 0.840(6) 1 calc PR A 7
C20 C 0.0883(6) 0.4107(4) 0.5705(6) 0.089(2) Uani 0.840(6) 1 d PDU A 7
H20A H 0.0225 0.4275 0.5060 0.133 Uiso 0.840(6) 1 calc PR A 7
H20B H 0.0425 0.4097 0.6387 0.133 Uiso 0.840(6) 1 calc PR A 7
H20C H 0.1221 0.3586 0.5560 0.133 Uiso 0.840(6) 1 calc PR A 7
C21 C 0.2009(6) 0.5275(3) 0.4918(4) 0.0663(15) Uani 0.840(6) 1 d PDU A 7
H21A H 0.2739 0.5662 0.5098 0.099 Uiso 0.840(6) 1 calc PR A 7
H21B H 0.1106 0.5530 0.4843 0.099 Uiso 0.840(6) 1 calc PR A 7
H21C H 0.2128 0.5017 0.4206 0.099 Uiso 0.840(6) 1 calc PR A 7
C19' C 0.328(2) 0.490(2) 0.525(2) 0.085(7) Uani 0.160(6) 1 d PDU A 8
H19D H 0.3258 0.5464 0.5123 0.128 Uiso 0.160(6) 1 calc PR A 8
H19E H 0.3201 0.4634 0.4519 0.128 Uiso 0.160(6) 1 calc PR A 8
H19F H 0.4159 0.4761 0.5700 0.128 Uiso 0.160(6) 1 calc PR A 8
C20' C 0.161(3) 0.3910(10) 0.643(2) 0.061(6) Uani 0.160(6) 1 d PDU A 8
H20D H 0.2389 0.3690 0.6937 0.091 Uiso 0.160(6) 1 calc PR A 8
H20E H 0.1293 0.3533 0.5841 0.091 Uiso 0.160(6) 1 calc PR A 8
H20F H 0.0858 0.4033 0.6867 0.091 Uiso 0.160(6) 1 calc PR A 8
C21' C 0.0657(19) 0.4872(19) 0.519(2) 0.077(6) Uani 0.160(6) 1 d PDU A 8
H21D H 0.0730 0.5357 0.4778 0.116 Uiso 0.160(6) 1 calc PR A 8
H21E H -0.0027 0.4934 0.5719 0.116 Uiso 0.160(6) 1 calc PR A 8
H21F H 0.0367 0.4454 0.4660 0.116 Uiso 0.160(6) 1 calc PR A 8
C22 C 0.3769(3) 0.74245(18) 0.6715(3) 0.0321(7) Uani 1 1 d . D .
C23 C 0.2643(3) 0.79653(19) 0.6161(3) 0.0401(8) Uani 1 1 d D . .
C24 C 0.1776(8) 0.7505(4) 0.5257(7) 0.073(2) Uani 0.722(12) 1 d PDU D 9
H24A H 0.2210 0.7513 0.4563 0.109 Uiso 0.722(12) 1 calc PR D 9
H24B H 0.0852 0.7735 0.5110 0.109 Uiso 0.722(12) 1 calc PR D 9
H24C H 0.1702 0.6969 0.5512 0.109 Uiso 0.722(12) 1 calc PR D 9
C25 C 0.3344(6) 0.8641(4) 0.5597(6) 0.0523(18) Uani 0.722(12) 1 d PDU D 9
H25A H 0.4214 0.8776 0.6061 0.078 Uiso 0.722(12) 1 calc PR D 9
H25B H 0.2731 0.9093 0.5528 0.078 Uiso 0.722(12) 1 calc PR D 9
H25C H 0.3530 0.8481 0.4844 0.078 Uiso 0.722(12) 1 calc PR D 9
C26 C 0.1838(10) 0.8318(6) 0.7044(7) 0.067(3) Uani 0.722(12) 1 d PDU D 9
H26A H 0.2398 0.8721 0.7465 0.100 Uiso 0.722(12) 1 calc PR D 9
H26B H 0.1617 0.7913 0.7567 0.100 Uiso 0.722(12) 1 calc PR D 9
H26C H 0.0981 0.8548 0.6669 0.100 Uiso 0.722(12) 1 calc PR D 9
C24' C 0.1301(13) 0.7474(9) 0.5891(18) 0.059(5) Uani 0.278(12) 1 d PDU D 10
H24D H 0.1258 0.7090 0.6490 0.089 Uiso 0.278(12) 1 calc PR D 10
H24E H 0.1308 0.7208 0.5167 0.089 Uiso 0.278(12) 1 calc PR D 10
H24F H 0.0494 0.7815 0.5848 0.089 Uiso 0.278(12) 1 calc PR D 10
C25' C 0.297(2) 0.8252(15) 0.5041(14) 0.084(6) Uani 0.278(12) 1 d PDU D 10
H25D H 0.3807 0.8568 0.5154 0.126 Uiso 0.278(12) 1 calc PR D 10
H25E H 0.2196 0.8568 0.4682 0.126 Uiso 0.278(12) 1 calc PR D 10
H25F H 0.3106 0.7809 0.4555 0.126 Uiso 0.278(12) 1 calc PR D 10
C26' C 0.234(3) 0.8487(15) 0.7141(18) 0.067(6) Uani 0.278(12) 1 d PDU D 10
H26D H 0.3132 0.8826 0.7367 0.100 Uiso 0.278(12) 1 calc PR D 10
H26E H 0.2167 0.8165 0.7783 0.100 Uiso 0.278(12) 1 calc PR D 10
H26F H 0.1521 0.8804 0.6896 0.100 Uiso 0.278(12) 1 calc PR D 10
C27 C 0.6756(3) 0.76314(17) 0.8757(3) 0.0315(7) Uani 1 1 d . . .
H27A H 0.6696 0.7227 0.8152 0.038 Uiso 1 1 calc R . .
C28 C 0.7924(3) 0.73866(17) 0.9658(3) 0.0336(7) Uani 1 1 d . . .
C29 C 0.8875(4) 0.6838(2) 0.9397(3) 0.0442(9) Uani 1 1 d . . .
H29A H 0.8810 0.6646 0.8646 0.053 Uiso 1 1 calc R . .
C30 C 0.9913(4) 0.6562(2) 1.0198(4) 0.0529(10) Uani 1 1 d . . .
H30A H 1.0545 0.6183 1.0003 0.063 Uiso 1 1 calc R . .
C31 C 1.0014(4) 0.6845(2) 1.1277(3) 0.0509(10) Uani 1 1 d . . .
C32 C 0.9108(4) 0.7410(2) 1.1563(3) 0.0513(10) Uani 1 1 d . . .
H32A H 0.9198 0.7614 1.2308 0.062 Uiso 1 1 calc R . .
C33 C 0.8077(3) 0.7671(2) 1.0752(3) 0.0432(8) Uani 1 1 d . . .
H33A H 0.7454 0.8055 1.0949 0.052 Uiso 1 1 calc R . .
C34 C 0.6994(3) 0.84042(19) 0.8185(3) 0.0360(7) Uani 1 1 d . . .
H34A H 0.6231 0.8490 0.7552 0.043 Uiso 1 1 calc R . .
C35 C 0.8338(3) 0.8508(2) 0.7752(3) 0.0390(8) Uani 1 1 d . . .
H35A H 0.8673 0.8182 0.7207 0.047 Uiso 1 1 calc R . .
C36 C 0.9006(3) 0.9114(2) 0.8229(3) 0.0388(8) Uani 1 1 d . . .
H36A H 0.9869 0.9305 0.8064 0.047 Uiso 1 1 calc R . .
C37 C 0.8188(3) 0.94381(19) 0.9051(3) 0.0392(8) Uani 1 1 d . . .

loop_
_atom_site_aniso_label
_atom_site_aniso_U_11
_atom_site_aniso_U_22
_atom_site_aniso_U_33
_atom_site_aniso_U_23
_atom_site_aniso_U_13
_atom_site_aniso_U_12
Cl1 0.0775(7) 0.0619(6) 0.0841(8) 0.0266(6) -0.0396(6) -0.0103(6)
O1 0.0314(11) 0.0291(11) 0.0350(11) -0.0016(10) -0.0005(9) 0.0013(9)
O2 0.0431(14) 0.0621(15) 0.0349(12) -0.0079(12) 0.0017(10) 0.0145(12)
O3 0.0474(16) 0.087(2) 0.0600(17) -0.0186(16) -0.0041(13) 0.0124(15)
O4 0.0290(11) 0.0264(11) 0.0365(11) -0.0006(9) 0.0087(9) 0.0018(8)
O5 0.0607(16) 0.0292(12) 0.0644(17) 0.0004(12) 0.0284(13) -0.0023(11)
O6 0.0291(11) 0.0325(11) 0.0358(12) -0.0063(10) 0.0007(9) -0.0020(9)
O7 0.037(3) 0.132(7) 0.052(3) -0.026(3) 0.007(2) -0.018(3)
O7' 0.069(6) 0.125(11) 0.069(7) -0.039(7) 0.041(5) -0.067(7)
O8 0.0269(11) 0.0300(11) 0.0389(12) 0.0036(10) 0.0023(9) 0.0063(9)
O9 0.0378(13) 0.0402(12) 0.0339(12) -0.0011(10) 0.0086(10) 0.0069(10)
O10 0.0380(13) 0.0295(11) 0.0468(13) -0.0068(10) 0.0139(10) -0.0058(9)
O11 0.0534(16) 0.0489(15) 0.0793(19) -0.0252(15) 0.0231(14) -0.0225(12)
N1 0.0270(13) 0.0233(13) 0.0483(16) -0.0041(12) 0.0078(11) 0.0043(10)
C1 0.0335(16) 0.0288(16) 0.0347(17) 0.0020(14) 0.0088(13) 0.0022(13)
C2 0.0239(15) 0.0289(15) 0.0375(17) -0.0011(14) 0.0120(12) -0.0019(12)
C3 0.0266(15) 0.0273(15) 0.0330(16) -0.0058(13) 0.0033(12) -0.0007(12)
C4 0.0257(15) 0.0213(14) 0.0376(16) -0.0002(13) -0.0001(12) 0.0004(12)
C5 0.0308(16) 0.0262(15) 0.0337(16) -0.0017(14) 0.0046(13) 0.0027(13)
C6 0.050(2) 0.0384(18) 0.0301(17) -0.0019(15) 0.0046(14) 0.0058(16)
C7 0.0379(19) 0.0384(18) 0.0409(19) 0.0039(15) 0.0045(15) -0.0030(15)
C8 0.051(2) 0.048(2) 0.0414(19) -0.0079(17) 0.0092(15) -0.0110(16)
C9 0.061(5) 0.074(7) 0.060(6) -0.032(6) -0.004(4) -0.002(5)
C10 0.062(6) 0.041(5) 0.036(5) -0.002(4) 0.019(5) -0.001(5)
C11 0.090(8) 0.050(6) 0.079(7) 0.007(5) 0.025(7) -0.017(5)
C9' 0.087(6) 0.090(8) 0.073(6) -0.028(6) -0.007(5) -0.026(6)
C10' 0.090(8) 0.068(6) 0.053(7) 0.010(5) 0.027(6) -0.001(6)
C11' 0.098(8) 0.024(4) 0.053(5) -0.018(3) 0.015(5) -0.003(4)
C12 0.0382(17) 0.0234(16) 0.0298(15) 0.0043(13) 0.0046(13) 0.0040(13)
C13 0.0350(18) 0.0446(19) 0.0458(19) -0.0084(17) 0.0066(15) 0.0062(15)
C14 0.036(4) 0.095(7) 0.056(4) -0.018(4) -0.010(3) 0.004(4)
C15 0.066(5) 0.045(4) 0.055(6) -0.012(4) 0.032(5) 0.012(4)
C16 0.032(4) 0.047(4) 0.052(4) -0.008(3) 0.019(3) -0.002(3)
C14' 0.046(6) 0.079(8) 0.060(6) -0.015(6) 0.006(5) 0.003(6)
C15' 0.061(7) 0.063(7) 0.037(7) -0.010(6) 0.022(6) -0.001(6)
C16' 0.069(8) 0.071(7) 0.109(9) -0.004(7) 0.033(7) -0.029(6)
C17 0.046(2) 0.095(3) 0.055(2) -0.021(2) 0.0147(19) -0.032(2)
C18 0.056(2) 0.048(2) 0.047(2) -0.0110(18) -0.0051(18) -0.0174(18)
C19 0.057(3) 0.051(3) 0.055(3) -0.017(2) 0.003(2) -0.004(2)
C20 0.079(4) 0.101(4) 0.085(4) -0.023(4) 0.006(3) -0.048(3)
C21 0.076(3) 0.068(3) 0.055(3) 0.006(3) 0.009(2) 0.015(3)
C19' 0.086(9) 0.088(9) 0.080(9) -0.011(8) 0.001(8) 0.010(8)
C20' 0.069(10) 0.054(9) 0.058(9) -0.008(8) 0.004(8) 0.010(8)
C21' 0.077(9) 0.081(9) 0.072(9) -0.013(8) 0.001(8) 0.004(8)
C22 0.0367(18) 0.0295(16) 0.0295(16) -0.0016(14) 0.0023(13) 0.0046(14)
C23 0.0381(19) 0.0400(18) 0.0424(19) 0.0090(16) 0.0062(15) 0.0112(15)
C24 0.067(4) 0.065(4) 0.075(5) 0.010(4) -0.035(4) -0.002(3)
C25 0.055(3) 0.050(3) 0.054(4) 0.024(3) 0.015(3) 0.011(3)
C26 0.064(5) 0.070(5) 0.072(4) 0.014(4) 0.028(4) 0.037(4)
C24' 0.047(7) 0.056(7) 0.065(8) 0.012(7) -0.027(6) 0.006(6)
C25' 0.092(9) 0.087(9) 0.076(9) 0.025(7) 0.023(7) 0.007(7)
C26' 0.062(10) 0.052(8) 0.086(9) -0.018(7) 0.006(7) 0.021(7)
C27 0.0279(15) 0.0263(15) 0.0408(17) -0.0043(14) 0.0063(13) 0.0007(12)
C28 0.0329(16) 0.0261(15) 0.0423(18) -0.0021(15) 0.0064(14) -0.0018(13)
C29 0.0403(19) 0.0391(19) 0.052(2) -0.0063(17) -0.0005(16) 0.0083(15)
C30 0.043(2) 0.0378(19) 0.074(3) 0.001(2) -0.0072(18) 0.0098(16)
C31 0.041(2) 0.045(2) 0.061(2) 0.017(2) -0.0143(18) -0.0097(17)
C32 0.055(2) 0.060(2) 0.038(2) -0.0011(18) 0.0012(17) -0.019(2)
C33 0.0344(18) 0.051(2) 0.044(2) -0.0052(17) 0.0024(14) -0.0026(15)
C34 0.0401(18) 0.0343(17) 0.0329(17) -0.0082(14) 0.0019(14) 0.0019(14)
C35 0.0400(19) 0.0441(19) 0.0332(17) 0.0002(16) 0.0062(14) 0.0018(15)
C36 0.0341(18) 0.0459(19) 0.0386(18) -0.0015(16) 0.0126(14) -0.0005(15)
C37 0.0334(18) 0.0370(18) 0.0479(19) -0.0011(17) 0.0080(15) -0.0091(14)

loop_
_atom_type_symbol
_atom_type_description
_atom_type_scat_dispersion_real
_atom_type_scat_dispersion_imag
_atom_type_scat_source
C C 0.0033 0.0016 'International Tables Vol C Tables 4.2.6.8 and 6.1.1.4'
H H 0.0000 0.0000 'International Tables Vol C Tables 4.2.6.8 and 6.1.1.4'
N N 0.0061 0.0033 'International Tables Vol C Tables 4.2.6.8 and 6.1.1.4'
O O 0.0106 0.0060 'International Tables Vol C Tables 4.2.6.8 and 6.1.1.4'
Cl Cl 0.1484 0.1585 'International Tables Vol C Tables 4.2.6.8 and 6.1.1.4'

loop_
_geom_angle_atom_site_label_1
_geom_angle_atom_site_label_2
_geom_angle_atom_site_label_3
_geom_angle
_geom_angle_site_symmetry_1
_geom_angle_site_symmetry_3
_geom_angle_publ_flag
C1 O1 C5 112.4(2) . . ?
C7 O2 C6 118.9(3) . . ?
C12 O4 C2 117.6(2) . . ?
C17 O6 C3 119.8(3) . . ?
C22 O8 C4 117.2(2) . . ?
C37 O10 C34 109.0(2) . . ?
C5 N1 C27 119.0(2) . . ?
C5 N1 H1 120.5 . . ?
C27 N1 H1 120.5 . . ?
O1 C1 C2 111.0(2) . . ?
O1 C1 C6 105.8(2) . . ?
C2 C1 C6 111.6(3) . . ?
O1 C1 H1A 109.5 . . ?
C2 C1 H1A 109.5 . . ?
C6 C1 H1A 109.5 . . ?
O4 C2 C1 108.3(2) . . ?
O4 C2 C3 108.9(2) . . ?
C1 C2 C3 108.9(2) . . ?
O4 C2 H2A 110.2 . . ?
C1 C2 H2A 110.2 . . ?
C3 C2 H2A 110.2 . . ?
O6 C3 C2 109.4(2) . . ?
O6 C3 C4 106.8(2) . . ?
C2 C3 C4 110.9(2) . . ?
O6 C3 H3A 109.9 . . ?
C2 C3 H3A 109.9 . . ?
C4 C3 H3A 109.9 . . ?
O8 C4 C3 106.2(2) . . ?
O8 C4 C5 107.1(2) . . ?
C3 C4 C5 110.0(2) . . ?
O8 C4 H4A 111.1 . . ?
C3 C4 H4A 111.1 . . ?
C5 C4 H4A 111.1 . . ?
N1 C5 O1 110.7(2) . . ?
N1 C5 C4 111.6(3) . . ?
O1 C5 C4 108.4(2) . . ?
N1 C5 H5A 108.7 . . ?
O1 C5 H5A 108.7 . . ?
C4 C5 H5A 108.7 . . ?
O2 C6 C1 106.7(3) . . ?
O2 C6 H6A 110.4 . . ?
C1 C6 H6A 110.4 . . ?
O2 C6 H6B 110.4 . . ?
C1 C6 H6B 110.4 . . ?
H6A C6 H6B 108.6 . . ?
O3 C7 O2 122.4(3) . . ?
O3 C7 C8 126.4(3) . . ?
O2 C7 C8 111.1(3) . . ?
C11 C8 C7 114.1(8) . . ?
C11 C8 C10' 123.6(11) . . ?
C7 C8 C10' 108.8(9) . . ?
C11 C8 C9' 85.2(8) . . ?
C7 C8 C9' 111.3(6) . . ?
C10' C8 C9' 111.5(9) . . ?
C11 C8 C10 112.7(9) . . ?
C7 C8 C10 106.7(7) . . ?
C10' C8 C10 16.6(11) . . ?
C9' C8 C10 125.8(9) . . ?
C11 C8 C11' 21.5(7) . . ?
C7 C8 C11' 108.8(5) . . ?
C10' C8 C11' 110.1(9) . . ?
C9' C8 C11' 106.2(8) . . ?
C10 C8 C11' 96.2(8) . . ?
C11 C8 C9 110.5(8) . . ?
C7 C8 C9 107.5(6) . . ?
C10' C8 C9 88.7(9) . . ?
C9' C8 C9 27.2(6) . . ?
C10 C8 C9 104.8(9) . . ?
C11' C8 C9 130.2(7) . . ?
C8 C9 H9A 109.5 . . ?
C8 C9 H9B 109.5 . . ?
H9A C9 H9B 109.5 . . ?
C8 C9 H9C 109.5 . . ?
H9A C9 H9C 109.5 . . ?
H9B C9 H9C 109.5 . . ?
C8 C10 H10A 109.5 . . ?
C8 C10 H10B 109.5 . . ?
H10A C10 H10B 109.5 . . ?
C8 C10 H10C 109.5 . . ?
H10A C10 H10C 109.5 . . ?
H10B C10 H10C 109.5 . . ?
C8 C11 H11A 109.5 . . ?
C8 C11 H11B 109.5 . . ?
H11A C11 H11B 109.5 . . ?
C8 C11 H11C 109.5 . . ?
H11A C11 H11C 109.5 . . ?
H11B C11 H11C 109.5 . . ?
C8 C9' H9'A 109.5 . . ?
C8 C9' H9'B 109.5 . . ?
H9'A C9' H9'B 109.5 . . ?
C8 C9' H9'C 109.5 . . ?
H9'A C9' H9'C 109.5 . . ?
H9'B C9' H9'C 109.5 . . ?
C8 C10' H10D 109.5 . . ?
C8 C10' H10E 109.5 . . ?
H10D C10' H10E 109.5 . . ?
C8 C10' H10F 109.5 . . ?
H10D C10' H10F 109.5 . . ?
H10E C10' H10F 109.5 . . ?
C8 C11' H11D 109.5 . . ?
C8 C11' H11E 109.5 . . ?
H11D C11' H11E 109.5 . . ?
C8 C11' H11F 109.5 . . ?
H11D C11' H11F 109.5 . . ?
H11E C11' H11F 109.5 . . ?
O5 C12 O4 123.3(3) . . ?
O5 C12 C13 125.2(3) . . ?
O4 C12 C13 111.5(3) . . ?
C16' C13 C12 115.7(8) . . ?
C16' C13 C15' 111.2(11) . . ?
C12 C13 C15' 113.2(11) . . ?
C16' C13 C14 83.1(9) . . ?
C12 C13 C14 109.8(4) . . ?
C15' C13 C14 120.7(11) . . ?
C16' C13 C15 126.7(9) . . ?
C12 C13 C15 105.6(6) . . ?
C15' C13 C15 16.5(10) . . ?
C14 C13 C15 113.4(7) . . ?
C16' C13 C16 25.3(9) . . ?
C12 C13 C16 108.9(4) . . ?
C15' C13 C16 94.4(8) . . ?
C14 C13 C16 108.2(5) . . ?
C15 C13 C16 110.9(6) . . ?
C16' C13 C14' 111.8(9) . . ?
C12 C13 C14' 100.8(6) . . ?
C15' C13 C14' 103.0(10) . . ?
C14 C13 C14' 29.2(5) . . ?
C15 C13 C14' 90.6(8) . . ?
C16 C13 C14' 136.1(7) . . ?
C13 C14 H14A 109.5 . . ?
C13 C14 H14B 109.5 . . ?
H14A C14 H14B 109.5 . . ?
C13 C14 H14C 109.5 . . ?
H14A C14 H14C 109.5 . . ?
H14B C14 H14C 109.5 . . ?
C13 C15 H15A 109.5 . . ?
C13 C15 H15B 109.5 . . ?
H15A C15 H15B 109.5 . . ?
C13 C15 H15C 109.5 . . ?
H15A C15 H15C 109.5 . . ?
H15B C15 H15C 109.5 . . ?
C13 C16 H16A 109.5 . . ?
C13 C16 H16B 109.5 . . ?
H16A C16 H16B 109.5 . . ?
C13 C16 H16C 109.5 . . ?
H16A C16 H16C 109.5 . . ?
H16B C16 H16C 109.5 . . ?
C13 C14' H14D 109.5 . . ?
C13 C14' H14E 109.5 . . ?
H14D C14' H14E 109.5 . . ?
C13 C14' H14F 109.5 . . ?
H14D C14' H14F 109.5 . . ?
H14E C14' H14F 109.5 . . ?
C13 C15' H15D 109.5 . . ?
C13 C15' H15E 109.5 . . ?
H15D C15' H15E 109.5 . . ?
C13 C15' H15F 109.5 . . ?
H15D C15' H15F 109.5 . . ?
H15E C15' H15F 109.5 . . ?
C13 C16' H16D 109.5 . . ?
C13 C16' H16E 109.5 . . ?
H16D C16' H16E 109.5 . . ?
C13 C16' H16F 109.5 . . ?
H16D C16' H16F 109.5 . . ?
H16E C16' H16F 109.5 . . ?
O7' C17 O7 56.8(7) . . ?
O7' C17 O6 114.1(6) . . ?
O7 C17 O6 119.1(4) . . ?
O7' C17 C18 116.5(5) . . ?
O7 C17 C18 124.2(4) . . ?
O6 C17 C18 113.1(3) . . ?
C17 C18 C19' 110.9(13) . . ?
C17 C18 C20 111.6(4) . . ?
C19' C18 C20 137.5(13) . . ?
C17 C18 C21 105.9(3) . . ?
C19' C18 C21 54.9(13) . . ?
C20 C18 C21 111.6(4) . . ?
C17 C18 C19 113.3(3) . . ?
C19' C18 C19 53.1(13) . . ?
C20 C18 C19 108.5(4) . . ?
C21 C18 C19 105.8(4) . . ?
C17 C18 C21' 103.7(12) . . ?
C19' C18 C21' 112.2(18) . . ?
C20 C18 C21' 56.4(13) . . ?
C21 C18 C21' 60.5(13) . . ?
C19 C18 C21' 142.9(12) . . ?
C17 C18 C20' 92.4(10) . . ?
C19' C18 C20' 136.3(17) . . ?
C20 C18 C20' 41.7(10) . . ?
C21 C18 C20' 152.9(11) . . ?
C19 C18 C20' 84.1(11) . . ?
C21' C18 C20' 96.3(17) . . ?
C18 C19 H19A 109.5 . . ?
C18 C19 H19B 109.5 . . ?
H19A C19 H19B 109.5 . . ?
C18 C19 H19C 109.5 . . ?
H19A C19 H19C 109.5 . . ?
H19B C19 H19C 109.5 . . ?
C18 C20 H20A 109.5 . . ?
C18 C20 H20B 109.5 . . ?
H20A C20 H20B 109.5 . . ?
C18 C20 H20C 109.5 . . ?
H20A C20 H20C 109.5 . . ?
H20B C20 H20C 109.5 . . ?
C18 C21 H21A 109.5 . . ?
C18 C21 H21B 109.5 . . ?
H21A C21 H21B 109.5 . . ?
C18 C21 H21C 109.5 . . ?
H21A C21 H21C 109.5 . . ?
H21B C21 H21C 109.5 . . ?
C18 C19' H19D 109.5 . . ?
C18 C19' H19E 109.5 . . ?
H19D C19' H19E 109.5 . . ?
C18 C19' H19F 109.5 . . ?
H19D C19' H19F 109.5 . . ?
H19E C19' H19F 109.5 . . ?
C18 C20' H20D 109.5 . . ?
C18 C20' H20E 109.5 . . ?
H20D C20' H20E 109.5 . . ?
C18 C20' H20F 109.5 . . ?
H20D C20' H20F 109.5 . . ?
H20E C20' H20F 109.5 . . ?
C18 C21' H21D 109.5 . . ?
C18 C21' H21E 109.5 . . ?
H21D C21' H21E 109.5 . . ?
C18 C21' H21F 109.5 . . ?
H21D C21' H21F 109.5 . . ?
H21E C21' H21F 109.5 . . ?
O9 C22 O8 124.0(3) . . ?
O9 C22 C23 124.8(3) . . ?
O8 C22 C23 111.1(3) . . ?
C25' C23 C24 72.5(11) . . ?
C25' C23 C26 132.4(10) . . ?
C24 C23 C26 114.4(6) . . ?
C25' C23 C22 111.3(8) . . ?
C24 C23 C22 107.1(3) . . ?
C26 C23 C22 110.7(4) . . ?
C25' C23 C26' 124.8(15) . . ?
C24 C23 C26' 135.0(10) . . ?
C26 C23 C26' 21.4(10) . . ?
C22 C23 C26' 103.3(11) . . ?
C25' C23 C25 37.5(10) . . ?
C24 C23 C25 108.9(5) . . ?
C26 C23 C25 107.4(5) . . ?
C22 C23 C25 108.2(3) . . ?
C26' C23 C25 91.8(11) . . ?
C25' C23 C24' 105.4(12) . . ?
C24 C23 C24' 35.7(7) . . ?
C26 C23 C24' 82.1(9) . . ?
C22 C23 C24' 107.2(6) . . ?
C26' C23 C24' 103.5(12) . . ?
C25 C23 C24' 136.6(7) . . ?
C23 C24 H24A 109.5 . . ?
C23 C24 H24B 109.5 . . ?
H24A C24 H24B 109.5 . . ?
C23 C24 H24C 109.5 . . ?
H24A C24 H24C 109.5 . . ?
H24B C24 H24C 109.5 . . ?
C23 C25 H25A 109.5 . . ?
C23 C25 H25B 109.5 . . ?
H25A C25 H25B 109.5 . . ?
C23 C25 H25C 109.5 . . ?
H25A C25 H25C 109.5 . . ?
H25B C25 H25C 109.5 . . ?
C23 C26 H26A 109.5 . . ?
C23 C26 H26B 109.5 . . ?
H26A C26 H26B 109.5 . . ?
C23 C26 H26C 109.5 . . ?
H26A C26 H26C 109.5 . . ?
H26B C26 H26C 109.5 . . ?
C23 C24' H24D 109.5 . . ?
C23 C24' H24E 109.5 . . ?
H24D C24' H24E 109.5 . . ?
C23 C24' H24F 109.5 . . ?
H24D C24' H24F 109.5 . . ?
H24E C24' H24F 109.5 . . ?
C23 C25' H25D 109.5 . . ?
C23 C25' H25E 109.5 . . ?
H25D C25' H25E 109.5 . . ?
C23 C25' H25F 109.5 . . ?
H25D C25' H25F 109.5 . . ?
H25E C25' H25F 109.5 . . ?
C23 C26' H26D 109.5 . . ?
C23 C26' H26E 109.5 . . ?
H26D C26' H26E 109.5 . . ?
C23 C26' H26F 109.5 . . ?
H26D C26' H26F 109.5 . . ?
H26E C26' H26F 109.5 . . ?
N1 C27 C28 114.9(3) . . ?
N1 C27 C34 107.4(2) . . ?
C28 C27 C34 114.4(2) . . ?
N1 C27 H27A 106.5 . . ?
C28 C27 H27A 106.5 . . ?
C34 C27 H27A 106.5 . . ?
C33 C28 C29 117.4(3) . . ?
C33 C28 C27 123.1(3) . . ?
C29 C28 C27 119.4(3) . . ?
C30 C29 C28 122.0(4) . . ?
C30 C29 H29A 119.0 . . ?
C28 C29 H29A 119.0 . . ?
C31 C30 C29 118.9(4) . . ?
C31 C30 H30A 120.5 . . ?
C29 C30 H30A 120.5 . . ?
C30 C31 C32 120.8(3) . . ?
C30 C31 Cl1 119.7(3) . . ?
C32 C31 Cl1 119.5(3) . . ?
C33 C32 C31 119.2(4) . . ?
C33 C32 H32A 120.4 . . ?
C31 C32 H32A 120.4 . . ?
C32 C33 C28 121.7(3) . . ?
C32 C33 H33A 119.1 . . ?
C28 C33 H33A 119.1 . . ?
O10 C34 C35 103.7(3) . . ?
O10 C34 C27 109.0(3) . . ?
C35 C34 C27 117.0(3) . . ?
O10 C34 H34A 108.9 . . ?
C35 C34 H34A 108.9 . . ?
C27 C34 H34A 108.9 . . ?
C36 C35 C34 110.8(3) . . ?
C36 C35 H35A 124.6 . . ?
C34 C35 H35A 124.6 . . ?
C35 C36 C37 108.1(3) . . ?
C35 C36 H36A 126.0 . . ?
C37 C36 H36A 126.0 . . ?
O11 C37 O10 120.2(3) . . ?
O11 C37 C36 131.5(3) . . ?
O10 C37 C36 108.3(3) . . ?

loop_
_geom_bond_atom_site_label_1
_geom_bond_atom_site_label_2
_geom_bond_distance
_geom_bond_site_symmetry_2
_geom_bond_publ_flag
Cl1 C31 1.743(3) . ?
O1 C1 1.430(4) . ?
O1 C5 1.440(3) . ?
O2 C7 1.338(4) . ?
O2 C6 1.433(4) . ?
O3 C7 1.203(4) . ?
O4 C12 1.338(4) . ?
O4 C2 1.444(3) . ?
O5 C12 1.206(4) . ?
O6 C17 1.322(4) . ?
O6 C3 1.445(3) . ?
O7 C17 1.295(7) . ?
O7' C17 1.264(10) . ?
O8 C22 1.354(4) . ?
O8 C4 1.445(3) . ?
O9 C22 1.200(4) . ?
O10 C37 1.382(4) . ?
O10 C34 1.444(4) . ?
O11 C37 1.197(4) . ?
N1 C5 1.432(4) . ?
N1 C27 1.469(4) . ?
N1 H1 0.8800 . ?
C1 C2 1.514(4) . ?
C1 C6 1.522(4) . ?
C1 H1A 1.0000 . ?
C2 C3 1.515(4) . ?
C2 H2A 1.0000 . ?
C3 C4 1.524(4) . ?
C3 H3A 1.0000 . ?
C4 C5 1.531(4) . ?
C4 H4A 1.0000 . ?
C5 H5A 1.0000 . ?
C6 H6A 0.9900 . ?
C6 H6B 0.9900 . ?
C7 C8 1.510(5) . ?
C8 C11 1.495(9) . ?
C8 C10' 1.516(9) . ?
C8 C9' 1.533(8) . ?
C8 C10 1.534(8) . ?
C8 C11' 1.544(8) . ?
C8 C9 1.551(8) . ?
C9 H9A 0.9800 . ?
C9 H9B 0.9800 . ?
C9 H9C 0.9800 . ?
C10 H10A 0.9800 . ?
C10 H10B 0.9800 . ?
C10 H10C 0.9800 . ?
C11 H11A 0.9800 . ?
C11 H11B 0.9800 . ?
C11 H11C 0.9800 . ?
C9' H9'A 0.9800 . ?
C9' H9'B 0.9800 . ?
C9' H9'C 0.9800 . ?
C10' H10D 0.9800 . ?
C10' H10E 0.9800 . ?
C10' H10F 0.9800 . ?
C11' H11D 0.9800 . ?
C11' H11E 0.9800 . ?
C11' H11F 0.9800 . ?
C12 C13 1.517(4) . ?
C13 C16' 1.501(9) . ?
C13 C15' 1.525(9) . ?
C13 C14 1.526(6) . ?
C13 C15 1.532(7) . ?
C13 C16 1.540(6) . ?
C13 C14' 1.569(9) . ?
C14 H14A 0.9800 . ?
C14 H14B 0.9800 . ?
C14 H14C 0.9800 . ?
C15 H15A 0.9800 . ?
C15 H15B 0.9800 . ?
C15 H15C 0.9800 . ?
C16 H16A 0.9800 . ?
C16 H16B 0.9800 . ?
C16 H16C 0.9800 . ?
C14' H14D 0.9800 . ?
C14' H14E 0.9800 . ?
C14' H14F 0.9800 . ?
C15' H15D 0.9800 . ?
C15' H15E 0.9800 . ?
C15' H15F 0.9800 . ?
C16' H16D 0.9800 . ?
C16' H16E 0.9800 . ?
C16' H16F 0.9800 . ?
C17 C18 1.505(5) . ?
C18 C19' 1.517(10) . ?
C18 C20 1.522(5) . ?
C18 C21 1.542(6) . ?
C18 C19 1.543(5) . ?
C18 C21' 1.567(10) . ?
C18 C20' 1.569(10) . ?
C19 H19A 0.9800 . ?
C19 H19B 0.9800 . ?
C19 H19C 0.9800 . ?
C20 H20A 0.9800 . ?
C20 H20B 0.9800 . ?
C20 H20C 0.9800 . ?
C21 H21A 0.9800 . ?
C21 H21B 0.9800 . ?
C21 H21C 0.9800 . ?
C19' H19D 0.9800 . ?
C19' H19E 0.9800 . ?
C19' H19F 0.9800 . ?
C20' H20D 0.9800 . ?
C20' H20E 0.9800 . ?
C20' H20F 0.9800 . ?
C21' H21D 0.9800 . ?
C21' H21E 0.9800 . ?
C21' H21F 0.9800 . ?
C22 C23 1.525(4) . ?
C23 C25' 1.498(9) . ?
C23 C24 1.506(6) . ?
C23 C26 1.523(6) . ?
C23 C26' 1.536(10) . ?
C23 C25 1.550(6) . ?
C23 C24' 1.559(9) . ?
C24 H24A 0.9800 . ?
C24 H24B 0.9800 . ?
C24 H24C 0.9800 . ?
C25 H25A 0.9800 . ?
C25 H25B 0.9800 . ?
C25 H25C 0.9800 . ?
C26 H26A 0.9800 . ?
C26 H26B 0.9800 . ?
C26 H26C 0.9800 . ?
C24' H24D 0.9800 . ?
C24' H24E 0.9800 . ?
C24' H24F 0.9800 . ?
C25' H25D 0.9800 . ?
C25' H25E 0.9800 . ?
C25' H25F 0.9800 . ?
C26' H26D 0.9800 . ?
C26' H26E 0.9800 . ?
C26' H26F 0.9800 . ?
C27 C28 1.521(4) . ?
C27 C34 1.529(5) . ?
C27 H27A 1.0000 . ?
C28 C33 1.384(5) . ?
C28 C29 1.391(5) . ?
C29 C30 1.383(5) . ?
C29 H29A 0.9500 . ?
C30 C31 1.368(6) . ?
C30 H30A 0.9500 . ?
C31 C32 1.390(6) . ?
C32 C33 1.377(5) . ?
C32 H32A 0.9500 . ?
C33 H33A 0.9500 . ?
C34 C35 1.485(5) . ?
C34 H34A 1.0000 . ?
C35 C36 1.321(5) . ?
C35 H35A 0.9500 . ?
C36 C37 1.456(5) . ?
C36 H36A 0.9500 . ?

loop_
_geom_torsion_atom_site_label_1
_geom_torsion_atom_site_label_2
_geom_torsion_atom_site_label_3
_geom_torsion_atom_site_label_4
_geom_torsion
_geom_torsion_site_symmetry_1
_geom_torsion_site_symmetry_2
_geom_torsion_site_symmetry_3
_geom_torsion_site_symmetry_4
_geom_torsion_publ_flag
C5 O1 C1 C2 63.1(3) . . . . ?
C5 O1 C1 C6 -175.7(2) . . . . ?
C12 O4 C2 C1 126.3(3) . . . . ?
C12 O4 C2 C3 -115.5(3) . . . . ?
O1 C1 C2 O4 61.4(3) . . . . ?
C6 C1 C2 O4 -56.4(3) . . . . ?
O1 C1 C2 C3 -56.9(3) . . . . ?
C6 C1 C2 C3 -174.7(3) . . . . ?
C17 O6 C3 C2 117.2(3) . . . . ?
C17 O6 C3 C4 -122.8(3) . . . . ?
O4 C2 C3 O6 53.2(3) . . . . ?
C1 C2 C3 O6 171.1(2) . . . . ?
O4 C2 C3 C4 -64.3(3) . . . . ?
C1 C2 C3 C4 53.6(3) . . . . ?
C22 O8 C4 C3 -144.9(2) . . . . ?
C22 O8 C4 C5 97.6(3) . . . . ?
O6 C3 C4 O8 70.5(3) . . . . ?
C2 C3 C4 O8 -170.4(2) . . . . ?
O6 C3 C4 C5 -173.9(2) . . . . ?
C2 C3 C4 C5 -54.8(3) . . . . ?
C27 N1 C5 O1 55.0(3) . . . . ?
C27 N1 C5 C4 -65.8(3) . . . . ?
C1 O1 C5 N1 175.2(2) . . . . ?
C1 O1 C5 C4 -62.1(3) . . . . ?
O8 C4 C5 N1 -65.6(3) . . . . ?
C3 C4 C5 N1 179.4(2) . . . . ?
O8 C4 C5 O1 172.3(2) . . . . ?
C3 C4 C5 O1 57.3(3) . . . . ?
C7 O2 C6 C1 -147.6(3) . . . . ?
O1 C1 C6 O2 75.3(3) . . . . ?
C2 C1 C6 O2 -163.9(2) . . . . ?
C6 O2 C7 O3 -5.6(5) . . . . ?
C6 O2 C7 C8 178.0(3) . . . . ?
O3 C7 C8 C11 122.2(9) . . . . ?
O2 C7 C8 C11 -61.6(9) . . . . ?
O3 C7 C8 C10' -95.5(9) . . . . ?
O2 C7 C8 C10' 80.8(9) . . . . ?
O3 C7 C8 C9' 27.9(10) . . . . ?
O2 C7 C8 C9' -155.9(10) . . . . ?
O3 C7 C8 C10 -112.7(8) . . . . ?
O2 C7 C8 C10 63.5(8) . . . . ?
O3 C7 C8 C11' 144.5(8) . . . . ?
O2 C7 C8 C11' -39.2(8) . . . . ?
O3 C7 C8 C9 -0.8(10) . . . . ?
O2 C7 C8 C9 175.5(9) . . . . ?
C2 O4 C12 O5 3.2(4) . . . . ?
C2 O4 C12 C13 -175.3(2) . . . . ?
O5 C12 C13 C16' 162.4(12) . . . . ?
O4 C12 C13 C16' -19.1(12) . . . . ?
O5 C12 C13 C15' 32.4(10) . . . . ?
O4 C12 C13 C15' -149.1(10) . . . . ?
O5 C12 C13 C14 -105.7(7) . . . . ?
O4 C12 C13 C14 72.8(7) . . . . ?
O5 C12 C13 C15 16.9(7) . . . . ?
O4 C12 C13 C15 -164.6(6) . . . . ?
O5 C12 C13 C16 136.0(5) . . . . ?
O4 C12 C13 C16 -45.5(5) . . . . ?
O5 C12 C13 C14' -76.8(9) . . . . ?
O4 C12 C13 C14' 101.7(9) . . . . ?
C3 O6 C17 O7' -42.6(10) . . . . ?
C3 O6 C17 O7 21.6(7) . . . . ?
C3 O6 C17 C18 -178.8(3) . . . . ?
O7' C17 C18 C19' -164.6(18) . . . . ?
O7 C17 C18 C19' 129.0(15) . . . . ?
O6 C17 C18 C19' -29.4(15) . . . . ?
O7' C17 C18 C20 15.8(11) . . . . ?
O7 C17 C18 C20 -50.6(8) . . . . ?
O6 C17 C18 C20 151.0(4) . . . . ?
O7' C17 C18 C21 137.5(10) . . . . ?
O7 C17 C18 C21 71.1(7) . . . . ?
O6 C17 C18 C21 -87.3(5) . . . . ?
O7' C17 C18 C19 -106.9(11) . . . . ?
O7 C17 C18 C19 -173.3(6) . . . . ?
O6 C17 C18 C19 28.2(5) . . . . ?
O7' C17 C18 C21' 74.7(17) . . . . ?
O7 C17 C18 C21' 8.4(15) . . . . ?
O6 C17 C18 C21' -150.1(14) . . . . ?
O7' C17 C18 C20' -22.3(15) . . . . ?
O7 C17 C18 C20' -88.7(12) . . . . ?
O6 C17 C18 C20' 112.9(11) . . . . ?
C4 O8 C22 O9 9.9(4) . . . . ?
C4 O8 C22 C23 -171.5(2) . . . . ?
O9 C22 C23 C25' 18.7(13) . . . . ?
O8 C22 C23 C25' -159.9(12) . . . . ?
O9 C22 C23 C24 96.1(6) . . . . ?
O8 C22 C23 C24 -82.5(5) . . . . ?
O9 C22 C23 C26 -138.5(6) . . . . ?
O8 C22 C23 C26 42.9(6) . . . . ?
O9 C22 C23 C26' -117.5(11) . . . . ?
O8 C22 C23 C26' 63.9(11) . . . . ?
O9 C22 C23 C25 -21.1(5) . . . . ?
O8 C22 C23 C25 160.3(4) . . . . ?
O9 C22 C23 C24' 133.5(10) . . . . ?
O8 C22 C23 C24' -45.1(10) . . . . ?
C5 N1 C27 C28 -73.9(3) . . . . ?
C5 N1 C27 C34 157.5(2) . . . . ?
N1 C27 C28 C33 -43.8(4) . . . . ?
C34 C27 C28 C33 81.1(4) . . . . ?
N1 C27 C28 C29 134.5(3) . . . . ?
C34 C27 C28 C29 -100.5(4) . . . . ?
C33 C28 C29 C30 2.0(5) . . . . ?
C27 C28 C29 C30 -176.4(3) . . . . ?
C28 C29 C30 C31 -0.7(6) . . . . ?
C29 C30 C31 C32 -1.2(6) . . . . ?
C29 C30 C31 Cl1 177.3(3) . . . . ?
C30 C31 C32 C33 1.7(6) . . . . ?
Cl1 C31 C32 C33 -176.8(3) . . . . ?
C31 C32 C33 C28 -0.3(5) . . . . ?
C29 C28 C33 C32 -1.5(5) . . . . ?
C27 C28 C33 C32 176.9(3) . . . . ?
C37 O10 C34 C35 -0.7(3) . . . . ?
C37 O10 C34 C27 124.6(3) . . . . ?
N1 C27 C34 O10 61.5(3) . . . . ?
C28 C27 C34 O10 -67.4(3) . . . . ?
N1 C27 C34 C35 178.7(3) . . . . ?
C28 C27 C34 C35 49.8(4) . . . . ?
O10 C34 C35 C36 -1.2(4) . . . . ?
C27 C34 C35 C36 -121.3(3) . . . . ?
C34 C35 C36 C37 2.6(4) . . . . ?
C34 O10 C37 O11 -178.8(3) . . . . ?
C34 O10 C37 C36 2.2(3) . . . . ?
C35 C36 C37 O11 178.2(4) . . . . ?
C35 C36 C37 O10 -3.0(4) . . . . ?
